data_4336734
loop_
_publ_author_name
'Erica C.M. Ording-Wenker'
'Maxime A. Siegler'
'Martin Lutz'
'Elisabeth Bouwman'

_publ_section_title
;
 CuI Thiolate Reactivity with Dioxygen: The Formation of CuII Sulfinate
 and CuII Sulfonate Species via a CuII Thiolate Intermediate
;
_journal_name_full 'Inorganic Chemistry'
_journal_page_first 13113
_journal_page_last 13122
_journal_paper_doi 10.1021/ic402001t
_journal_volume 52
_journal_year 2013
_chemical_formula_moiety 'C32 H36 Cu2 F6 N6 O10 S4'
_chemical_formula_sum 'C32 H36 Cu2 F6 N6 O10 S4'
_chemical_formula_weight 1033.99
_chemical_name_systematic
; 
 ? 
;
_space_group_IT_number 14
_symmetry_cell_setting monoclinic
_symmetry_space_group_name_Hall '-P 2ybc'
_symmetry_space_group_name_H-M 'P 1 21/c 1'
_atom_sites_solution_hydrogens difmap
_atom_sites_solution_primary direct
_atom_sites_solution_secondary difmap
_audit_creation_method SHELXL-97
_cell_angle_alpha 90.00
_cell_angle_beta 100.346(3)
_cell_angle_gamma 90.00
_cell_formula_units_Z 2
_cell_length_a 9.3137(3)
_cell_length_b 12.4946(4)
_cell_length_c 16.8065(5)
_cell_measurement_reflns_used 5417
_cell_measurement_temperature 110(2)
_cell_measurement_theta_max 25.12
_cell_measurement_theta_min 2.03
_cell_volume 1923.99(11)
_computing_cell_refinement
;
CrysAlisPro, Agilent Technologies,
Version 1.171.35.11 (release 16-05-2011 CrysAlis171 .NET)
(compiled May 16 2011,17:55:39)
;
_computing_data_collection
;
CrysAlisPro, Agilent Technologies,
Version 1.171.35.11 (release 16-05-2011 CrysAlis171 .NET)
(compiled May 16 2011,17:55:39)
;
_computing_data_reduction
;
CrysAlisPro, Agilent Technologies,
Version 1.171.35.11 (release 16-05-2011 CrysAlis171 .NET)
(compiled May 16 2011,17:55:39)
;
_computing_molecular_graphics 'SHELXTL v6.10 (Sheldrick, 2008)'
_computing_publication_material 'SHELXTL v6.10 (Sheldrick, 2008)'
_computing_structure_refinement 'SHELXL-97 (Sheldrick, 2008)'
_computing_structure_solution 'SHELXS-97 (Sheldrick, 2008)'
_diffrn_ambient_temperature 110(2)
_diffrn_detector_area_resol_mean 15.989
_diffrn_measured_fraction_theta_full 1.000
_diffrn_measured_fraction_theta_max 1.000
_diffrn_measurement_device_type 'Goniometer KM4/Xcalibur, detector: Sapphire3'
_diffrn_measurement_method '\w scans'
_diffrn_radiation_monochromator graphite
_diffrn_radiation_source 'Enhance (Mo) x-ray Source'
_diffrn_radiation_type MoK\a
_diffrn_radiation_wavelength 0.71073
_diffrn_reflns_av_R_equivalents 0.0360
_diffrn_reflns_av_sigmaI/netI 0.0322
_diffrn_reflns_limit_h_max 11
_diffrn_reflns_limit_h_min -11
_diffrn_reflns_limit_k_max 14
_diffrn_reflns_limit_k_min -14
_diffrn_reflns_limit_l_max 19
_diffrn_reflns_limit_l_min -19
_diffrn_reflns_number 13441
_diffrn_reflns_theta_full 24.99
_diffrn_reflns_theta_max 24.99
_diffrn_reflns_theta_min 2.04
_exptl_absorpt_coefficient_mu 1.417
_exptl_absorpt_correction_T_max 0.885
_exptl_absorpt_correction_T_min 0.690
_exptl_absorpt_correction_type analytical
_exptl_absorpt_process_details
;
CrysAlisPro, Agilent Technologies,
Version 1.171.35.11 (release 16-05-2011 CrysAlis171 .NET)
(compiled May 16 2011,17:55:39)
Analytical numeric absorption correction using a multifaceted crystal
            model based on expressions derived by R.C. Clark & J.S. Reid.
(Clark, R. C. & Reid, J. S. (1995). Acta Cryst. A51, 887-897)
;
_exptl_crystal_colour blue-green
_exptl_crystal_density_diffrn 1.785
_exptl_crystal_description lath
_exptl_crystal_F_000 1052
_exptl_crystal_size_max 0.38
_exptl_crystal_size_mid 0.20
_exptl_crystal_size_min 0.13
_refine_diff_density_max 1.106
_refine_diff_density_min -0.549
_refine_diff_density_rms 0.117
_refine_ls_extinction_method none
_refine_ls_goodness_of_fit_ref 1.069
_refine_ls_hydrogen_treatment constr
_refine_ls_matrix_type full
_refine_ls_number_parameters 345
_refine_ls_number_reflns 3378
_refine_ls_number_restraints 206
_refine_ls_restrained_S_all 1.069
_refine_ls_R_factor_all 0.0668
_refine_ls_R_factor_gt 0.0546
_refine_ls_shift/su_max 0.000
_refine_ls_shift/su_mean 0.000
_refine_ls_structure_factor_coef Fsqd
_refine_ls_weighting_details 'calc w=1/[\s^2^(Fo^2^)+(0.0890P)^2^+4.7740P] where P=(Fo^2^+2Fc^2^)/3'
_refine_ls_weighting_scheme calc
_refine_ls_wR_factor_gt 0.1516
_refine_ls_wR_factor_ref 0.1605
_reflns_number_gt 2833
_reflns_number_total 3378
_reflns_threshold_expression I>2\s(I)
_cod_data_source_file ic402001t_si_001_3.cif
_cod_data_source_block 4b
_cod_original_cell_volume 1923.99(10)
_cod_original_sg_symbol_H-M 'P 21/c'
_cod_database_code 4336734

loop_
_symmetry_equiv_pos_as_xyz
'x, y, z'
'-x, y+1/2, -z+1/2'
'-x, -y, -z'
'x, -y-1/2, z-1/2'

loop_
_atom_site_label
_atom_site_type_symbol
_atom_site_fract_x
_atom_site_fract_y
_atom_site_fract_z
_atom_site_U_iso_or_equiv
_atom_site_adp_type
_atom_site_occupancy
_atom_site_symmetry_multiplicity
_atom_site_calc_flag
_atom_site_refinement_flags
_atom_site_disorder_assembly
_atom_site_disorder_group
Cu1 Cu 0.53767(6) 0.06610(4) 0.09211(3) 0.0330(2) Uani 1 1 d D . .
S1 S 0.33972(14) 0.16634(9) -0.09908(7) 0.0380(3) Uani 1 1 d . . .
C1 C 0.3621(6) 0.2601(4) 0.0517(3) 0.0459(13) Uani 1 1 d . . .
H1A H 0.3295 0.3300 0.0699 0.055 Uiso 1 1 calc R . .
H1B H 0.2767 0.2116 0.0436 0.055 Uiso 1 1 calc R . .
C2 C 0.4088(6) 0.2762(4) -0.0287(3) 0.0466(13) Uani 1 1 d . . .
H2 H 0.5178 0.2785 -0.0208 0.056 Uiso 1 1 calc R . .
C3 C 0.3455(8) 0.3803(5) -0.0697(4) 0.0590(16) Uani 1 1 d . . .
H3A H 0.2389 0.3793 -0.0755 0.088 Uiso 1 1 calc R . .
H3B H 0.3726 0.3863 -0.1232 0.088 Uiso 1 1 calc R . .
H3C H 0.3846 0.4418 -0.0365 0.088 Uiso 1 1 calc R . .
C12 C 0.7289(6) 0.2421(4) 0.0995(3) 0.0440(12) Uani 1 1 d . . .
C13 C 0.8494(7) 0.3039(5) 0.0932(4) 0.0607(17) Uani 1 1 d . . .
H13 H 0.8572 0.3753 0.1129 0.073 Uiso 1 1 calc R . .
C14 C 0.9579(6) 0.2600(5) 0.0577(5) 0.0624(17) Uani 1 1 d . . .
H14 H 1.0391 0.3025 0.0504 0.075 Uiso 1 1 calc R . .
C15 C 0.9496(6) 0.1554(5) 0.0330(4) 0.0510(14) Uani 1 1 d . . .
H15 H 1.0249 0.1240 0.0094 0.061 Uiso 1 1 calc R . .
C16 C 0.8286(5) 0.0970(4) 0.0433(3) 0.0415(12) Uani 1 1 d . . .
H16 H 0.8230 0.0238 0.0278 0.050 Uiso 1 1 calc R . .
C17 C 0.6074(6) 0.2827(4) 0.1387(4) 0.0456(13) Uani 1 1 d . . .
H17A H 0.6397 0.2833 0.1982 0.055 Uiso 1 1 calc R . .
H17B H 0.5837 0.3571 0.1209 0.055 Uiso 1 1 calc R . .
C22 C 0.3119(6) 0.1035(5) 0.1812(3) 0.0459(13) Uani 1 1 d . . .
C23 C 0.1874(7) 0.0906(5) 0.2141(3) 0.0555(15) Uani 1 1 d . . .
H23 H 0.1500 0.1486 0.2408 0.067 Uiso 1 1 calc R . .
C24 C 0.1180(7) -0.0070(6) 0.2078(3) 0.0597(16) Uani 1 1 d . . .
H24 H 0.0303 -0.0165 0.2284 0.072 Uiso 1 1 calc R . .
C25 C 0.1763(7) -0.0899(5) 0.1716(3) 0.0546(15) Uani 1 1 d . . .
H25 H 0.1312 -0.1584 0.1679 0.065 Uiso 1 1 calc R . .
C26 C 0.3016(6) -0.0731(4) 0.1404(3) 0.0469(13) Uani 1 1 d . . .
H26 H 0.3429 -0.1313 0.1159 0.056 Uiso 1 1 calc R . .
C27 C 0.4011(7) 0.2030(5) 0.1894(3) 0.0525(14) Uani 1 1 d . . .
H27A H 0.4753 0.1996 0.2395 0.063 Uiso 1 1 calc R . .
H27B H 0.3377 0.2656 0.1932 0.063 Uiso 1 1 calc R . .
N1 N 0.4750(5) 0.2154(3) 0.1180(2) 0.0391(10) Uani 1 1 d . . .
N11 N 0.7188(4) 0.1395(3) 0.0742(2) 0.0364(9) Uani 1 1 d . . .
N21 N 0.3670(5) 0.0225(4) 0.1435(2) 0.0418(10) Uani 1 1 d . . .
O1 O 0.4216(4) 0.0737(2) -0.04830(19) 0.0341(7) Uani 1 1 d . . .
O2 O 0.1840(4) 0.1606(3) -0.0965(3) 0.0586(11) Uani 1 1 d . . .
S2 S 0.7250(2) 0.00165(16) 0.30166(11) 0.0369(7) Uani 0.638(5) 1 d PDU A 1
O3 O 0.7152(11) 0.0720(12) 0.2304(5) 0.050(2) Uani 0.638(5) 1 d PDU A 1
O4 O 0.5842(12) -0.0238(11) 0.3185(6) 0.046(2) Uani 0.638(5) 1 d PDU A 1
O5 O 0.8255(9) -0.0848(7) 0.3068(6) 0.046(2) Uani 0.638(5) 1 d PDU A 1
C28 C 0.8076(10) 0.0887(7) 0.3812(6) 0.055(2) Uani 0.638(5) 1 d PDU A 1
F1 F 0.9364(10) 0.1257(7) 0.3727(7) 0.070(3) Uani 0.638(5) 1 d PDU A 1
F2 F 0.8271(15) 0.0394(9) 0.4533(5) 0.085(3) Uani 0.638(5) 1 d PDU A 1
F3 F 0.7231(9) 0.1727(5) 0.3889(5) 0.0695(19) Uani 0.638(5) 1 d PDU A 1
S2' S 0.6719(4) 0.0680(3) 0.3208(3) 0.0502(13) Uani 0.362(5) 1 d PDU A 2
O3' O 0.682(2) 0.057(2) 0.2356(7) 0.072(5) Uani 0.362(5) 1 d PDU A 2
O4' O 0.584(3) -0.016(2) 0.3435(14) 0.070(5) Uani 0.362(5) 1 d PDU A 2
O5' O 0.6532(16) 0.1715(11) 0.3521(9) 0.063(4) Uani 0.362(5) 1 d PDU A 2
C28' C 0.8519(15) 0.0259(12) 0.3612(9) 0.058(3) Uani 0.362(5) 1 d PDU A 2
F1' F 0.9534(19) 0.0963(14) 0.3534(14) 0.081(5) Uani 0.362(5) 1 d PDU A 2
F2' F 0.863(2) 0.0097(16) 0.4424(8) 0.074(4) Uani 0.362(5) 1 d PDU A 2
F3' F 0.8850(15) -0.0656(11) 0.3299(9) 0.062(4) Uani 0.362(5) 1 d PDU A 2

loop_
_atom_site_aniso_label
_atom_site_aniso_U_11
_atom_site_aniso_U_22
_atom_site_aniso_U_33
_atom_site_aniso_U_23
_atom_site_aniso_U_13
_atom_site_aniso_U_12
Cu1 0.0399(4) 0.0271(3) 0.0335(4) -0.0062(2) 0.0103(2) 0.0018(2)
S1 0.0487(7) 0.0303(6) 0.0360(6) -0.0023(5) 0.0096(5) 0.0039(5)
C1 0.052(3) 0.037(3) 0.052(3) -0.009(2) 0.019(3) 0.003(2)
C2 0.056(3) 0.036(3) 0.051(3) -0.003(2) 0.018(3) 0.003(2)
C3 0.087(5) 0.037(3) 0.059(4) 0.003(3) 0.029(3) 0.005(3)
C12 0.051(3) 0.031(3) 0.051(3) -0.009(2) 0.014(2) -0.003(2)
C13 0.060(4) 0.034(3) 0.093(5) -0.018(3) 0.026(3) -0.007(3)
C14 0.045(3) 0.043(3) 0.103(5) -0.010(3) 0.023(3) -0.005(3)
C15 0.041(3) 0.046(3) 0.069(4) -0.009(3) 0.017(3) 0.000(2)
C16 0.041(3) 0.032(2) 0.051(3) -0.009(2) 0.007(2) 0.004(2)
C17 0.055(3) 0.028(2) 0.056(3) -0.016(2) 0.017(3) -0.004(2)
C22 0.052(3) 0.058(3) 0.030(3) -0.008(2) 0.014(2) 0.000(3)
C23 0.064(4) 0.068(4) 0.040(3) -0.013(3) 0.022(3) 0.005(3)
C24 0.059(4) 0.084(5) 0.042(3) 0.002(3) 0.023(3) -0.004(3)
C25 0.066(4) 0.058(4) 0.044(3) 0.001(3) 0.019(3) -0.014(3)
C26 0.060(3) 0.045(3) 0.038(3) -0.004(2) 0.015(2) -0.009(3)
C27 0.064(4) 0.051(3) 0.048(3) -0.017(3) 0.025(3) 0.003(3)
N1 0.044(2) 0.035(2) 0.039(2) -0.0113(18) 0.0111(18) 0.0050(18)
N11 0.040(2) 0.031(2) 0.039(2) -0.0069(17) 0.0076(18) 0.0000(18)
N21 0.048(2) 0.048(3) 0.032(2) -0.0046(19) 0.0127(18) -0.002(2)
O1 0.0427(18) 0.0264(16) 0.0333(17) -0.0032(13) 0.0073(14) 0.0006(14)
O2 0.051(2) 0.050(2) 0.074(3) 0.002(2) 0.008(2) 0.0025(19)
S2 0.0460(12) 0.0306(12) 0.0370(11) 0.0087(8) 0.0150(8) 0.0056(9)
O3 0.062(5) 0.047(4) 0.046(4) 0.022(3) 0.019(3) -0.011(4)
O4 0.050(4) 0.042(4) 0.049(5) 0.006(4) 0.020(3) -0.003(3)
O5 0.048(5) 0.036(4) 0.055(5) 0.002(3) 0.007(4) 0.009(3)
C28 0.061(4) 0.043(4) 0.063(4) 0.002(4) 0.018(4) 0.002(4)
F1 0.057(4) 0.057(5) 0.097(6) -0.017(4) 0.016(4) -0.012(4)
F2 0.119(8) 0.082(6) 0.051(4) -0.005(4) 0.010(4) -0.002(5)
F3 0.087(5) 0.039(3) 0.088(5) -0.013(3) 0.031(4) 0.010(3)
S2' 0.049(2) 0.032(2) 0.072(3) 0.0152(18) 0.0172(18) 0.0060(17)
O3' 0.096(10) 0.065(10) 0.047(8) -0.007(7) -0.009(7) 0.011(8)
O4' 0.072(8) 0.055(8) 0.090(11) 0.027(9) 0.036(8) 0.004(7)
O5' 0.061(8) 0.058(7) 0.072(9) 0.001(7) 0.014(6) 0.025(7)
C28' 0.061(5) 0.051(5) 0.067(5) -0.002(5) 0.020(5) 0.002(5)
F1' 0.058(7) 0.073(9) 0.115(10) -0.022(8) 0.026(6) -0.011(7)
F2' 0.081(8) 0.086(9) 0.051(7) 0.013(7) 0.001(6) 0.021(7)
F3' 0.064(8) 0.053(7) 0.074(9) 0.009(6) 0.024(7) 0.021(6)

loop_
_atom_type_symbol
_atom_type_description
_atom_type_scat_dispersion_real
_atom_type_scat_dispersion_imag
_atom_type_scat_source
C C 0.0033 0.0016 'International Tables Vol C Tables 4.2.6.8 and 6.1.1.4'
H H 0.0000 0.0000 'International Tables Vol C Tables 4.2.6.8 and 6.1.1.4'
Cu Cu 0.3201 1.2651 'International Tables Vol C Tables 4.2.6.8 and 6.1.1.4'
F F 0.0171 0.0103 'International Tables Vol C Tables 4.2.6.8 and 6.1.1.4'
N N 0.0061 0.0033 'International Tables Vol C Tables 4.2.6.8 and 6.1.1.4'
O O 0.0106 0.0060 'International Tables Vol C Tables 4.2.6.8 and 6.1.1.4'
S S 0.1246 0.1234 'International Tables Vol C Tables 4.2.6.8 and 6.1.1.4'

loop_
_geom_angle_atom_site_label_1
_geom_angle_atom_site_label_2
_geom_angle_atom_site_label_3
_geom_angle
_geom_angle_site_symmetry_1
_geom_angle_site_symmetry_3
O1 Cu1 N11 97.31(15) 3_655 .
O1 Cu1 N21 98.11(16) 3_655 .
N11 Cu1 N21 160.83(16) . .
O1 Cu1 N1 170.01(15) 3_655 .
N11 Cu1 N1 83.85(16) . .
N21 Cu1 N1 82.93(18) . .
O1 Cu1 O1 75.56(13) 3_655 .
N11 Cu1 O1 94.43(14) . .
N21 Cu1 O1 100.39(14) . .
N1 Cu1 O1 94.47(14) . .
O2 S1 O1 109.8(2) . .
O2 S1 C2 104.5(3) . .
O1 S1 C2 97.0(2) . .
N1 C1 C2 116.2(4) . .
N1 C1 H1A 108.2 . .
C2 C1 H1A 108.2 . .
N1 C1 H1B 108.2 . .
C2 C1 H1B 108.2 . .
H1A C1 H1B 107.4 . .
C1 C2 C3 111.4(4) . .
C1 C2 S1 110.5(4) . .
C3 C2 S1 106.2(4) . .
C1 C2 H2 109.5 . .
C3 C2 H2 109.5 . .
S1 C2 H2 109.5 . .
C2 C3 H3A 109.5 . .
C2 C3 H3B 109.5 . .
H3A C3 H3B 109.5 . .
C2 C3 H3C 109.5 . .
H3A C3 H3C 109.5 . .
H3B C3 H3C 109.5 . .
N11 C12 C13 121.3(5) . .
N11 C12 C17 116.4(5) . .
C13 C12 C17 122.2(5) . .
C14 C13 C12 118.7(5) . .
C14 C13 H13 120.7 . .
C12 C13 H13 120.7 . .
C15 C14 C13 120.4(6) . .
C15 C14 H14 119.8 . .
C13 C14 H14 119.8 . .
C14 C15 C16 118.0(5) . .
C14 C15 H15 121.0 . .
C16 C15 H15 121.0 . .
N11 C16 C15 122.6(5) . .
N11 C16 H16 118.7 . .
C15 C16 H16 118.7 . .
N1 C17 C12 111.5(4) . .
N1 C17 H17A 109.3 . .
C12 C17 H17A 109.3 . .
N1 C17 H17B 109.3 . .
C12 C17 H17B 109.3 . .
H17A C17 H17B 108.0 . .
N21 C22 C23 121.4(5) . .
N21 C22 C27 114.7(5) . .
C23 C22 C27 123.8(5) . .
C24 C23 C22 119.3(6) . .
C24 C23 H23 120.4 . .
C22 C23 H23 120.4 . .
C25 C24 C23 119.3(6) . .
C25 C24 H24 120.4 . .
C23 C24 H24 120.4 . .
C24 C25 C26 119.1(6) . .
C24 C25 H25 120.4 . .
C26 C25 H25 120.4 . .
N21 C26 C25 122.1(5) . .
N21 C26 H26 119.0 . .
C25 C26 H26 119.0 . .
C22 C27 N1 110.1(4) . .
C22 C27 H27A 109.6 . .
N1 C27 H27A 109.6 . .
C22 C27 H27B 109.6 . .
N1 C27 H27B 109.6 . .
H27A C27 H27B 108.2 . .
C17 N1 C27 110.7(4) . .
C17 N1 C1 114.0(4) . .
C27 N1 C1 105.9(4) . .
C17 N1 Cu1 108.2(3) . .
C27 N1 Cu1 105.6(3) . .
C1 N1 Cu1 112.1(3) . .
C16 N11 C12 119.0(4) . .
C16 N11 Cu1 127.2(3) . .
C12 N11 Cu1 113.8(3) . .
C26 N21 C22 118.8(5) . .
C26 N21 Cu1 127.8(4) . .
C22 N21 Cu1 113.3(4) . .
S1 O1 Cu1 124.53(19) . 3_655
S1 O1 Cu1 130.93(17) . .
Cu1 O1 Cu1 104.44(13) 3_655 .
O5 S2 O4 115.9(7) . .
O5 S2 O3 116.5(7) . .
O4 S2 O3 111.7(7) . .
O5 S2 C28 103.1(5) . .
O4 S2 C28 106.0(5) . .
O3 S2 C28 101.6(6) . .
F1 C28 F3 107.4(8) . .
F1 C28 F2 106.3(10) . .
F3 C28 F2 105.1(9) . .
F1 C28 S2 114.2(7) . .
F3 C28 S2 111.7(7) . .
F2 C28 S2 111.5(8) . .
O5' S2' O4' 117.2(14) . .
O5' S2' O3' 118.9(13) . .
O4' S2' O3' 109.8(13) . .
O5' S2' C28' 107.4(8) . .
O4' S2' C28' 103.1(13) . .
O3' S2' C28' 97.1(10) . .
F1' C28' F3' 108.5(14) . .
F1' C28' F2' 105.8(16) . .
F3' C28' F2' 106.8(14) . .
F1' C28' S2' 114.3(14) . .
F3' C28' S2' 112.2(11) . .
F2' C28' S2' 108.8(11) . .

loop_
_geom_bond_atom_site_label_1
_geom_bond_atom_site_label_2
_geom_bond_distance
_geom_bond_site_symmetry_2
Cu1 O1 1.959(3) 3_655
Cu1 N11 1.990(4) .
Cu1 N21 2.016(4) .
Cu1 N1 2.025(4) .
Cu1 O1 2.415(3) .
S1 O2 1.461(4) .
S1 O1 1.555(3) .
S1 C2 1.851(5) .
C1 N1 1.496(7) .
C1 C2 1.506(8) .
C1 H1A 0.9900 .
C1 H1B 0.9900 .
C2 C3 1.539(8) .
C2 H2 1.0000 .
C3 H3A 0.9800 .
C3 H3B 0.9800 .
C3 H3C 0.9800 .
C12 N11 1.348(6) .
C12 C13 1.382(8) .
C12 C17 1.497(8) .
C13 C14 1.376(9) .
C13 H13 0.9500 .
C14 C15 1.370(8) .
C14 H14 0.9500 .
C15 C16 1.379(8) .
C15 H15 0.9500 .
C16 N11 1.337(6) .
C16 H16 0.9500 .
C17 N1 1.482(7) .
C17 H17A 0.9900 .
C17 H17B 0.9900 .
C22 N21 1.344(7) .
C22 C23 1.380(8) .
C22 C27 1.488(8) .
C23 C24 1.376(9) .
C23 H23 0.9500 .
C24 C25 1.363(9) .
C24 H24 0.9500 .
C25 C26 1.379(8) .
C25 H25 0.9500 .
C26 N21 1.338(7) .
C26 H26 0.9500 .
C27 N1 1.494(7) .
C27 H27A 0.9900 .
C27 H27B 0.9900 .
O1 Cu1 1.959(3) 3_655
S2 O5 1.422(8) .
S2 O4 1.426(9) .
S2 O3 1.475(8) .
S2 C28 1.787(9) .
C28 F1 1.318(11) .
C28 F3 1.332(10) .
C28 F2 1.342(11) .
S2' O5' 1.419(13) .
S2' O4' 1.422(15) .
S2' O3' 1.458(14) .
S2' C28' 1.772(13) .
C28' F1' 1.315(15) .
C28' F3' 1.318(16) .
C28' F2' 1.366(15) .

loop_
_geom_torsion_atom_site_label_1
_geom_torsion_atom_site_label_2
_geom_torsion_atom_site_label_3
_geom_torsion_atom_site_label_4
_geom_torsion
_geom_torsion_site_symmetry_1
_geom_torsion_site_symmetry_4
N1 C1 C2 C3 -141.1(5) . .
N1 C1 C2 S1 101.0(5) . .
O2 S1 C2 C1 51.1(4) . .
O1 S1 C2 C1 -61.5(4) . .
O2 S1 C2 C3 -69.9(4) . .
O1 S1 C2 C3 177.4(4) . .
N11 C12 C13 C14 2.3(10) . .
C17 C12 C13 C14 178.7(6) . .
C12 C13 C14 C15 -3.2(11) . .
C13 C14 C15 C16 1.2(10) . .
C14 C15 C16 N11 1.9(9) . .
N11 C12 C17 N1 -19.4(7) . .
C13 C12 C17 N1 164.0(6) . .
N21 C22 C23 C24 -0.3(9) . .
C27 C22 C23 C24 -175.7(6) . .
C22 C23 C24 C25 2.2(9) . .
C23 C24 C25 C26 -1.6(9) . .
C24 C25 C26 N21 -0.9(9) . .
N21 C22 C27 N1 33.3(7) . .
C23 C22 C27 N1 -151.1(5) . .
C12 C17 N1 C27 141.6(5) . .
C12 C17 N1 C1 -99.1(5) . .
C12 C17 N1 Cu1 26.3(5) . .
C22 C27 N1 C17 -155.9(5) . .
C22 C27 N1 C1 80.0(5) . .
C22 C27 N1 Cu1 -39.0(5) . .
C2 C1 N1 C17 60.3(6) . .
C2 C1 N1 C27 -177.8(4) . .
C2 C1 N1 Cu1 -63.1(5) . .
N11 Cu1 N1 C17 -20.4(3) . .
N21 Cu1 N1 C17 145.6(4) . .
O1 Cu1 N1 C17 -114.4(3) . .
N11 Cu1 N1 C27 -139.0(3) . .
N21 Cu1 N1 C27 27.1(3) . .
O1 Cu1 N1 C27 127.0(3) . .
N11 Cu1 N1 C1 106.2(3) . .
N21 Cu1 N1 C1 -87.8(3) . .
O1 Cu1 N1 C1 12.2(3) . .
C15 C16 N11 C12 -2.8(8) . .
C15 C16 N11 Cu1 179.7(4) . .
C13 C12 N11 C16 0.7(8) . .
C17 C12 N11 C16 -175.9(5) . .
C13 C12 N11 Cu1 178.6(5) . .
C17 C12 N11 Cu1 1.9(6) . .
O1 Cu1 N11 C16 -1.6(4) 3_655 .
N21 Cu1 N11 C16 141.8(5) . .
N1 Cu1 N11 C16 -171.6(4) . .
O1 Cu1 N11 C16 -77.5(4) . .
O1 Cu1 N11 C12 -179.2(4) 3_655 .
N21 Cu1 N11 C12 -35.8(7) . .
N1 Cu1 N11 C12 10.8(4) . .
O1 Cu1 N11 C12 104.8(4) . .
C25 C26 N21 C22 2.7(8) . .
C25 C26 N21 Cu1 -173.4(4) . .
C23 C22 N21 C26 -2.1(8) . .
C27 C22 N21 C26 173.6(5) . .
C23 C22 N21 Cu1 174.6(4) . .
C27 C22 N21 Cu1 -9.6(6) . .
O1 Cu1 N21 C26 -4.3(5) 3_655 .
N11 Cu1 N21 C26 -147.6(5) . .
N1 Cu1 N21 C26 165.7(5) . .
O1 Cu1 N21 C26 72.4(5) . .
O1 Cu1 N21 C22 179.3(4) 3_655 .
N11 Cu1 N21 C22 36.1(7) . .
N1 Cu1 N21 C22 -10.7(4) . .
O1 Cu1 N21 C22 -104.0(4) . .
O2 S1 O1 Cu1 92.6(3) . 3_655
C2 S1 O1 Cu1 -159.1(3) . 3_655
O2 S1 O1 Cu1 -91.6(3) . .
C2 S1 O1 Cu1 16.6(3) . .
O1 Cu1 O1 S1 -176.4(4) 3_655 .
N11 Cu1 O1 S1 -79.9(3) . .
N21 Cu1 O1 S1 87.8(3) . .
N1 Cu1 O1 S1 4.2(3) . .
O1 Cu1 O1 Cu1 0.0 3_655 3_655
N11 Cu1 O1 Cu1 96.42(16) . 3_655
N21 Cu1 O1 Cu1 -95.79(18) . 3_655
N1 Cu1 O1 Cu1 -179.41(17) . 3_655
O5 S2 C28 F1 61.7(9) . .
O4 S2 C28 F1 -176.1(9) . .
O3 S2 C28 F1 -59.3(10) . .
O5 S2 C28 F3 -176.2(7) . .
O4 S2 C28 F3 -54.0(9) . .
O3 S2 C28 F3 62.8(9) . .
O5 S2 C28 F2 -58.9(9) . .
O4 S2 C28 F2 63.3(10) . .
O3 S2 C28 F2 -179.9(9) . .
O5' S2' C28' F1' -50.1(15) . .
O4' S2' C28' F1' -174.6(16) . .
O3' S2' C28' F1' 73.1(17) . .
O5' S2' C28' F3' -174.2(12) . .
O4' S2' C28' F3' 61.4(16) . .
O3' S2' C28' F3' -50.9(16) . .
O5' S2' C28' F2' 67.9(15) . .
O4' S2' C28' F2' -56.5(17) . .
O3' S2' C28' F2' -168.8(16) . .
